data_7238658
loop_
_publ_author_name
'Safaei, Shirin'
'Mohammadpoor-Baltork, Iraj'
'Khosropour, Ahmad Reza'
'Moghadam, Majid'
'Tangestaninejad, Shahram'
'Mirkhani, Valiollah'
'Kia, Reza'

_publ_section_title
;
 Application of a multi-SO3H Br\/onsted acidic ionic liquid in water: a
 highly efficient and reusable catalyst for the regioselective and
 scaled-up synthesis of pyrazoles under mild conditions
;
_journal_issue 13
_journal_name_full 'RSC Advances'
_journal_page_first 5610
_journal_paper_doi 10.1039/c2ra20624b
_journal_volume 2
_journal_year 2012
_chemical_formula_moiety 'C13 H10 Cl N2'
_chemical_formula_sum 'C13 H10 Cl N2'
_chemical_formula_weight 229.68
_space_group_IT_number 2
_space_group_name_Hall '-P 1'
_space_group_name_H-M_alt 'P -1'
_symmetry_cell_setting triclinic
_symmetry_space_group_name_Hall '-P 1'
_symmetry_space_group_name_H-M 'P -1'
_atom_sites_solution_hydrogens geom
_atom_sites_solution_primary direct
_atom_sites_solution_secondary difmap
_audit_creation_method SHELXL-97
_cell_angle_alpha 73.839(5)
_cell_angle_beta 87.734(5)
_cell_angle_gamma 81.732(5)
_cell_formula_units_Z 4
_cell_length_a 7.115(5)
_cell_length_b 12.488(5)
_cell_length_c 14.141(5)
_cell_measurement_reflns_used 2534
_cell_measurement_temperature 291(2)
_cell_measurement_theta_max 27.45
_cell_measurement_theta_min 2.52
_cell_volume 1194.3(11)
_computing_cell_refinement 'X-Area 1.52'
_computing_data_collection 'X-Area 1.52 (Stoe & Cie GmbH, 2009)'
_computing_data_reduction 'X-Area 1.52'
_computing_molecular_graphics SHELXTL
_computing_publication_material 'SHELXTL, PLATON (Spek, 2009)'
_computing_structure_refinement SHELXTL
_computing_structure_solution 'SHELXTL (Sheldrick, 2008)'
_diffrn_ambient_temperature 291(2)
_diffrn_detector_area_resol_mean '0.15 mm'
_diffrn_measured_fraction_theta_full 0.898
_diffrn_measured_fraction_theta_max 0.898
_diffrn_measurement_device_type 'STOE IPDS 2T Image Plate diffractometer'
_diffrn_measurement_method '\w scans'
_diffrn_radiation_monochromator graphite
_diffrn_radiation_source 'fine-focus sealed tube'
_diffrn_radiation_type MoK\a
_diffrn_radiation_wavelength 0.71069
_diffrn_reflns_av_R_equivalents 0.1026
_diffrn_reflns_av_sigmaI/netI 0.6838
_diffrn_reflns_limit_h_max 9
_diffrn_reflns_limit_h_min -9
_diffrn_reflns_limit_k_max 17
_diffrn_reflns_limit_k_min -17
_diffrn_reflns_limit_l_max 19
_diffrn_reflns_limit_l_min -16
_diffrn_reflns_number 9389
_diffrn_reflns_theta_full 29.29
_diffrn_reflns_theta_max 29.29
_diffrn_reflns_theta_min 1.94
_diffrn_standards_number 0
_exptl_absorpt_coefficient_mu 0.292
_exptl_absorpt_correction_T_max 1.000
_exptl_absorpt_correction_T_min 0.952
_exptl_absorpt_correction_type ;multi-scan'
_exptl_absorpt_process_details 'MULABS (Blessing, 1995) in PLATON (Spek, 2009)'
_exptl_crystal_colour colourless
_exptl_crystal_density_diffrn 1.277
_exptl_crystal_density_method 'not measured'
_exptl_crystal_description block
_exptl_crystal_F_000 476
_exptl_crystal_size_max 0.18
_exptl_crystal_size_mid 0.12
_exptl_crystal_size_min 0.01
_refine_diff_density_max 0.110
_refine_diff_density_min -0.106
_refine_diff_density_rms 0.027
_refine_ls_extinction_method none
_refine_ls_goodness_of_fit_ref 0.475
_refine_ls_hydrogen_treatment constr
_refine_ls_matrix_type full
_refine_ls_number_parameters 291
_refine_ls_number_reflns 5862
_refine_ls_number_restraints 0
_refine_ls_restrained_S_all 0.475
_refine_ls_R_factor_all 0.3999
_refine_ls_R_factor_gt 0.0396
_refine_ls_shift/su_max 0.001
_refine_ls_shift/su_mean 0.000
_refine_ls_structure_factor_coef Fsqd
_refine_ls_weighting_details 'calc w=1/[\s^2^(Fo^2^)] where P=(Fo^2^+2Fc^2^)/3'
_refine_ls_weighting_scheme calc
_refine_ls_wR_factor_gt 0.0348
_refine_ls_wR_factor_ref 0.0578
_reflns_number_gt 666
_reflns_number_total 5862
_reflns_threshold_expression I>2\s(I)
_cod_data_source_file c2ra20624b.txt
_cod_data_source_block a1
_cod_depositor_comments
;
The following automatic conversions were performed:

data item '_symmetry_cell_setting' value 'Triclinic' was changed to
'triclinic' in accordance with the
/home/saulius/struct/COD-crude-data/automatic-downloads/DataCite-retrospective/RSC/depositions/lib/dictionaries/cif_core.dic
dictionary named 'cif_core.dic' version 2.4.2 last updated on
2011-04-26.

Automatic conversion script
Id: cif_fix_values 6909 2019-04-08 15:41:33Z antanas 
;
_cod_database_code 7238658

loop_
_symmetry_equiv_pos_as_xyz
'x, y, z'
'-x, -y, -z'

loop_
_atom_site_label
_atom_site_type_symbol
_atom_site_fract_x
_atom_site_fract_y
_atom_site_fract_z
_atom_site_U_iso_or_equiv
_atom_site_adp_type
_atom_site_occupancy
_atom_site_symmetry_multiplicity
_atom_site_calc_flag
_atom_site_refinement_flags
Cl1 Cl 0.8243(3) -0.32818(13) 0.75734(13) 0.1083(7) Uani 1 1 d .
Cl2 Cl 0.3587(3) -0.35515(13) 0.94361(14) 0.1108(7) Uani 1 1 d .
N3 N 0.0716(8) 0.1289(4) 0.8701(3) 0.0591(14) Uani 1 1 d .
N1 N 0.5630(9) 0.1456(5) 0.5465(4) 0.0652(16) Uani 1 1 d .
C21 C -0.0917(10) 0.3018(5) 0.8284(4) 0.0599(17) Uani 1 1 d .
N4 N 0.1830(7) 0.1969(4) 0.8998(3) 0.0724(16) Uani 1 1 d .
N2 N 0.6815(7) 0.2045(5) 0.4779(4) 0.0711(16) Uani 1 1 d .
C6 C 0.6237(12) 0.0299(6) 0.5989(5) 0.0592(19) Uani 1 1 d .
C8 C 0.4021(11) 0.3132(7) 0.4871(5) 0.0610(18) Uani 1 1 d .
C19 C 0.1375(11) 0.0126(5) 0.8884(4) 0.0626(19) Uani 1 1 d .
C3 C 0.7494(13) -0.1865(5) 0.6933(5) 0.072(2) Uani 1 1 d .
C20 C 0.0821(10) 0.2987(5) 0.8727(4) 0.0637(18) Uani 1 1 d .
C18 C 0.3174(11) -0.0279(5) 0.9221(4) 0.084(2) Uani 1 1 d .
H18A H 0.3935 0.0215 0.9343 0.101 Uiso 1 1 calc R
C16 C 0.2732(12) -0.2116(5) 0.9219(4) 0.073(2) Uani 1 1 d .
C22 C -0.0945(9) 0.1929(6) 0.8282(4) 0.0621(18) Uani 1 1 d .
C5 C 0.8091(11) -0.0117(6) 0.5923(5) 0.071(2) Uani 1 1 d .
H5A H 0.8923 0.0352 0.5560 0.085 Uiso 1 1 calc R
C9 C 0.3958(11) 0.2108(7) 0.5520(5) 0.0605(19) Uani 1 1 d .
C13 C 0.6598(8) 0.3934(5) 0.3599(4) 0.103(2) Uani 1 1 d .
H13A H 0.7956 0.3831 0.3659 0.155 Uiso 1 1 calc R
H13B H 0.6091 0.4678 0.3632 0.155 Uiso 1 1 calc R
H13C H 0.6263 0.3838 0.2980 0.155 Uiso 1 1 calc R
C12 C 0.2233(11) 0.3924(5) 0.4871(5) 0.093(2) Uani 1 1 d .
H12A H 0.1539 0.4085 0.4260 0.112 Uiso 1 1 calc R
H12B H 0.2499 0.4625 0.4971 0.112 Uiso 1 1 calc R
C7 C 0.5784(12) 0.3072(6) 0.4432(5) 0.0656(19) Uani 1 1 d .
C17 C 0.3906(9) -0.1401(6) 0.9387(4) 0.090(2) Uani 1 1 d .
H17A H 0.5147 -0.1665 0.9605 0.108 Uiso 1 1 calc R
C14 C 0.0199(10) -0.0600(6) 0.8719(4) 0.096(3) Uani 1 1 d .
H14A H -0.1039 -0.0336 0.8495 0.115 Uiso 1 1 calc R
C25 C -0.2683(8) 0.3750(5) 0.7841(4) 0.080(2) Uani 1 1 d .
H25A H -0.2394 0.4373 0.7297 0.096 Uiso 1 1 calc R
H25B H -0.3425 0.4044 0.8327 0.096 Uiso 1 1 calc R
C1 C 0.4908(10) -0.0336(6) 0.6520(5) 0.087(2) Uani 1 1 d .
H1A H 0.3639 -0.0045 0.6564 0.105 Uiso 1 1 calc R
C23 C -0.2667(9) 0.1714(5) 0.7833(4) 0.089(2) Uani 1 1 d .
H23A H -0.3399 0.1223 0.8313 0.106 Uiso 1 1 calc R
H23B H -0.2343 0.1398 0.7284 0.106 Uiso 1 1 calc R
C4 C 0.8752(9) -0.1212(6) 0.6383(5) 0.080(2) Uani 1 1 d .
H4A H 1.0015 -0.1506 0.6325 0.096 Uiso 1 1 calc R
C15 C 0.0921(12) -0.1724(6) 0.8897(5) 0.099(3) Uani 1 1 d .
H15A H 0.0152 -0.2224 0.8795 0.119 Uiso 1 1 calc R
C2 C 0.5635(11) -0.1455(7) 0.6988(5) 0.082(2) Uani 1 1 d .
H2A H 0.4814 -0.1933 0.7349 0.098 Uiso 1 1 calc R
C26 C 0.1540(8) 0.3992(4) 0.8966(4) 0.120(3) Uani 1 1 d .
H26A H 0.2832 0.3779 0.9190 0.180 Uiso 1 1 calc R
H26B H 0.0761 0.4205 0.9472 0.180 Uiso 1 1 calc R
H26C H 0.1474 0.4617 0.8384 0.180 Uiso 1 1 calc R
C24 C -0.3731(9) 0.2937(6) 0.7486(5) 0.106(2) Uani 1 1 d .
H24A H -0.3810 0.3173 0.6773 0.127 Uiso 1 1 calc R
H24B H -0.5014 0.2957 0.7746 0.127 Uiso 1 1 calc R
C10 C 0.2139(11) 0.2027(5) 0.6097(5) 0.090(2) Uani 1 1 d .
H10A H 0.2377 0.1795 0.6800 0.109 Uiso 1 1 calc R
H10B H 0.1406 0.1506 0.5931 0.109 Uiso 1 1 calc R
C11 C 0.1115(10) 0.3265(7) 0.5750(6) 0.114(2) Uani 1 1 d .
H11A H -0.0177 0.3272 0.5552 0.137 Uiso 1 1 calc R
H11B H 0.1071 0.3614 0.6285 0.137 Uiso 1 1 calc R

loop_
_atom_site_aniso_label
_atom_site_aniso_U_11
_atom_site_aniso_U_22
_atom_site_aniso_U_33
_atom_site_aniso_U_23
_atom_site_aniso_U_13
_atom_site_aniso_U_12
Cl1 0.148(2) 0.0701(12) 0.1051(16) -0.0185(11) -0.0140(13) -0.0162(13)
Cl2 0.1577(19) 0.0731(12) 0.1044(16) -0.0282(11) -0.0132(13) -0.0142(13)
N3 0.060(4) 0.067(4) 0.056(4) -0.020(3) 0.002(3) -0.023(4)
N1 0.053(5) 0.079(5) 0.068(5) -0.030(4) 0.003(4) -0.007(4)
C21 0.070(6) 0.058(4) 0.054(4) -0.013(3) -0.008(4) -0.017(4)
N4 0.065(4) 0.057(3) 0.098(4) -0.020(3) -0.012(3) -0.016(3)
N2 0.070(4) 0.067(4) 0.069(4) -0.003(3) -0.001(3) -0.019(4)
C6 0.069(6) 0.063(5) 0.050(5) -0.022(4) -0.004(4) -0.007(5)
C8 0.047(6) 0.078(5) 0.059(5) -0.022(5) 0.000(4) -0.005(5)
C19 0.077(6) 0.064(5) 0.043(4) -0.010(4) -0.012(4) -0.005(5)
C3 0.102(7) 0.052(5) 0.068(5) -0.029(4) -0.016(5) 0.003(5)
C20 0.066(6) 0.068(5) 0.063(5) -0.021(4) -0.001(4) -0.022(4)
C18 0.108(7) 0.052(5) 0.091(5) -0.009(4) -0.029(5) -0.024(5)
C16 0.109(7) 0.060(4) 0.047(5) -0.007(4) 0.001(4) -0.016(5)
C22 0.061(6) 0.072(5) 0.056(5) -0.017(4) -0.008(4) -0.018(4)
C5 0.068(6) 0.061(5) 0.080(5) -0.014(4) 0.008(5) -0.010(5)
C9 0.064(7) 0.076(6) 0.050(5) -0.021(5) 0.007(4) -0.029(5)
C13 0.079(6) 0.086(4) 0.136(7) -0.013(5) 0.006(5) -0.019(4)
C12 0.102(7) 0.114(6) 0.068(6) -0.026(5) 0.000(5) -0.023(6)
C7 0.066(6) 0.073(5) 0.056(5) -0.007(4) -0.005(4) -0.025(5)
C17 0.091(6) 0.077(5) 0.103(6) -0.023(4) -0.022(4) -0.014(5)
C14 0.100(7) 0.083(5) 0.112(6) -0.019(5) -0.033(5) -0.041(6)
C25 0.064(5) 0.103(5) 0.074(5) -0.022(4) -0.007(4) -0.012(5)
C1 0.096(7) 0.079(5) 0.093(6) -0.026(5) 0.030(5) -0.039(6)
C23 0.081(6) 0.094(5) 0.100(6) -0.040(5) -0.023(4) -0.011(5)
C4 0.086(6) 0.065(5) 0.094(6) -0.028(4) 0.023(5) -0.018(5)
C15 0.123(8) 0.069(5) 0.112(6) -0.026(5) -0.042(6) -0.025(5)
C2 0.090(7) 0.080(6) 0.080(6) -0.026(5) 0.013(5) -0.025(5)
C26 0.110(6) 0.069(4) 0.193(7) -0.044(5) -0.054(5) -0.026(4)
C24 0.073(6) 0.135(6) 0.111(7) -0.040(6) -0.016(5) -0.005(6)
C10 0.091(6) 0.091(6) 0.088(6) -0.024(5) 0.013(5) -0.012(5)
C11 0.095(6) 0.129(7) 0.105(7) -0.032(6) 0.021(5) 0.020(6)

loop_
_atom_type_symbol
_atom_type_description
_atom_type_scat_dispersion_real
_atom_type_scat_dispersion_imag
_atom_type_scat_source
C C 0.0033 0.0016 'International Tables Vol C Tables 4.2.6.8 and 6.1.1.4'
H H 0.0000 0.0000 'International Tables Vol C Tables 4.2.6.8 and 6.1.1.4'
N N 0.0061 0.0033 'International Tables Vol C Tables 4.2.6.8 and 6.1.1.4'
Cl Cl 0.1484 0.1585 'International Tables Vol C Tables 4.2.6.8 and 6.1.1.4'

loop_
_geom_angle_atom_site_label_1
_geom_angle_atom_site_label_2
_geom_angle_atom_site_label_3
_geom_angle
C22 N3 N4 109.5(4)
C22 N3 C19 131.5(6)
N4 N3 C19 118.9(6)
C9 N1 N2 110.7(6)
C9 N1 C6 129.2(7)
N2 N1 C6 120.0(7)
C22 C21 C20 103.8(5)
C22 C21 C25 111.3(6)
C20 C21 C25 145.0(6)
C20 N4 N3 103.7(4)
C7 N2 N1 103.7(6)
C5 C6 C1 123.3(7)
C5 C6 N1 117.8(7)
C1 C6 N1 118.8(8)
C9 C8 C7 105.9(7)
C9 C8 C12 112.4(7)
C7 C8 C12 141.7(8)
C18 C19 C14 120.0(6)
C18 C19 N3 119.6(6)
C14 C19 N3 120.4(7)
C2 C3 C4 121.4(7)
C2 C3 Cl1 117.9(7)
C4 C3 Cl1 120.7(7)
N4 C20 C21 114.1(5)
N4 C20 C26 120.1(6)
C21 C20 C26 125.7(6)
C19 C18 C17 122.0(6)
C19 C18 H18A 119.0
C17 C18 H18A 119.0
C15 C16 C17 120.9(6)
C15 C16 Cl2 119.8(6)
C17 C16 Cl2 119.3(6)
C21 C22 N3 108.9(5)
C21 C22 C23 115.4(6)
N3 C22 C23 135.7(6)
C6 C5 C4 120.9(7)
C6 C5 H5A 119.6
C4 C5 H5A 119.5
N1 C9 C8 108.0(7)
N1 C9 C10 138.6(8)
C8 C9 C10 113.4(8)
C7 C13 H13A 109.5
C7 C13 H13B 109.5
H13A C13 H13B 109.5
C7 C13 H13C 109.5
H13A C13 H13C 109.5
H13B C13 H13C 109.5
C8 C12 C11 102.9(6)
C8 C12 H12A 111.2
C11 C12 H12A 111.2
C8 C12 H12B 111.2
C11 C12 H12B 111.2
H12A C12 H12B 109.1
N2 C7 C8 111.7(6)
N2 C7 C13 118.6(8)
C8 C7 C13 129.5(8)
C16 C17 C18 117.7(6)
C16 C17 H17A 121.1
C18 C17 H17A 121.1
C15 C14 C19 118.0(6)
C15 C14 H14A 121.0
C19 C14 H14A 121.0
C21 C25 C24 102.6(5)
C21 C25 H25A 111.2
C24 C25 H25A 111.2
C21 C25 H25B 111.2
C24 C25 H25B 111.2
H25A C25 H25B 109.2
C6 C1 C2 114.4(7)
C6 C1 H1A 122.8
C2 C1 H1A 122.8
C22 C23 C24 99.9(5)
C22 C23 H23A 111.8
C24 C23 H23A 111.8
C22 C23 H23B 111.8
C24 C23 H23B 111.8
H23A C23 H23B 109.5
C5 C4 C3 117.8(7)
C5 C4 H4A 121.1
C3 C4 H4A 121.1
C16 C15 C14 121.4(6)
C16 C15 H15A 119.3
C14 C15 H15A 119.3
C3 C2 C1 122.3(7)
C3 C2 H2A 118.9
C1 C2 H2A 118.9
C20 C26 H26A 109.5
C20 C26 H26B 109.5
H26A C26 H26B 109.5
C20 C26 H26C 109.5
H26A C26 H26C 109.5
H26B C26 H26C 109.5
C25 C24 C23 110.4(5)
C25 C24 H24A 109.6
C23 C24 H24A 109.6
C25 C24 H24B 109.6
C23 C24 H24B 109.6
H24A C24 H24B 108.1
C9 C10 C11 101.7(6)
C9 C10 H10A 111.4
C11 C10 H10A 111.4
C9 C10 H10B 111.4
C11 C10 H10B 111.4
H10A C10 H10B 109.3
C12 C11 C10 108.4(6)
C12 C11 H11A 110.0
C10 C11 H11A 110.0
C12 C11 H11B 110.0
C10 C11 H11B 110.0
H11A C11 H11B 108.4

loop_
_geom_bond_atom_site_label_1
_geom_bond_atom_site_label_2
_geom_bond_distance
Cl1 C3 1.763(6)
Cl2 C16 1.752(6)
N3 C22 1.381(6)
N3 N4 1.394(5)
N3 C19 1.414(6)
N1 C9 1.354(7)
N1 N2 1.382(6)
N1 C6 1.440(7)
C21 C22 1.363(6)
C21 C20 1.398(6)
C21 C25 1.490(7)
N4 C20 1.329(6)
N2 C7 1.354(7)
C6 C5 1.356(7)
C6 C1 1.384(7)
C8 C9 1.356(7)
C8 C7 1.380(7)
C8 C12 1.495(8)
C19 C18 1.360(6)
C19 C14 1.389(6)
C3 C2 1.356(8)
C3 C4 1.368(7)
C20 C26 1.545(6)
C18 C17 1.381(7)
C18 H18A 0.9300
C16 C15 1.360(8)
C16 C17 1.379(6)
C22 C23 1.493(6)
C5 C4 1.364(7)
C5 H5A 0.9300
C9 C10 1.503(8)
C13 C7 1.516(7)
C13 H13A 0.9600
C13 H13B 0.9600
C13 H13C 0.9600
C12 C11 1.547(6)
C12 H12A 0.9700
C12 H12B 0.9700
C17 H17A 0.9300
C14 C15 1.381(7)
C14 H14A 0.9300
C25 C24 1.540(6)
C25 H25A 0.9700
C25 H25B 0.9700
C1 C2 1.401(8)
C1 H1A 0.9300
C23 C24 1.557(7)
C23 H23A 0.9700
C23 H23B 0.9700
C4 H4A 0.9300
C15 H15A 0.9300
C2 H2A 0.9300
C26 H26A 0.9600
C26 H26B 0.9600
C26 H26C 0.9600
C24 H24A 0.9700
C24 H24B 0.9700
C10 C11 1.564(8)
C10 H10A 0.9700
C10 H10B 0.9700
C11 H11A 0.9700
C11 H11B 0.9700

loop_
_geom_torsion_atom_site_label_1
_geom_torsion_atom_site_label_2
_geom_torsion_atom_site_label_3
_geom_torsion_atom_site_label_4
_geom_torsion
C22 N3 N4 C20 -1.4(6)
C19 N3 N4 C20 -179.7(5)
C9 N1 N2 C7 0.2(6)
C6 N1 N2 C7 178.9(5)
C9 N1 C6 C5 -169.7(6)
N2 N1 C6 C5 12.0(7)
C9 N1 C6 C1 11.2(8)
N2 N1 C6 C1 -167.2(5)
C22 N3 C19 C18 173.3(6)
N4 N3 C19 C18 -8.8(7)
C22 N3 C19 C14 -6.4(9)
N4 N3 C19 C14 171.4(5)
N3 N4 C20 C21 1.2(7)
N3 N4 C20 C26 177.5(4)
C22 C21 C20 N4 -0.5(7)
C25 C21 C20 N4 178.5(8)
C22 C21 C20 C26 -176.6(5)
C25 C21 C20 C26 2.5(12)
C14 C19 C18 C17 1.5(10)
N3 C19 C18 C17 -178.3(6)
C20 C21 C22 N3 -0.4(6)
C25 C21 C22 N3 -179.8(5)
C20 C21 C22 C23 -179.4(5)
C25 C21 C22 C23 1.2(7)
N4 N3 C22 C21 1.2(6)
C19 N3 C22 C21 179.2(5)
N4 N3 C22 C23 179.8(6)
C19 N3 C22 C23 -2.2(11)
C1 C6 C5 C4 0.6(10)
N1 C6 C5 C4 -178.6(5)
N2 N1 C9 C8 0.1(6)
C6 N1 C9 C8 -178.4(5)
N2 N1 C9 C10 -178.0(6)
C6 N1 C9 C10 3.5(10)
C7 C8 C9 N1 -0.4(6)
C12 C8 C9 N1 -180.0(5)
C7 C8 C9 C10 178.3(5)
C12 C8 C9 C10 -1.4(7)
C9 C8 C12 C11 7.6(7)
C7 C8 C12 C11 -171.9(7)
N1 N2 C7 C8 -0.5(7)
N1 N2 C7 C13 -175.9(4)
C9 C8 C7 N2 0.5(7)
C12 C8 C7 N2 180.0(7)
C9 C8 C7 C13 175.3(5)
C12 C8 C7 C13 -5.2(12)
C15 C16 C17 C18 0.2(9)
Cl2 C16 C17 C18 -179.1(5)
C19 C18 C17 C16 -1.3(9)
C18 C19 C14 C15 -0.6(10)
N3 C19 C14 C15 179.1(6)
C22 C21 C25 C24 -4.7(7)
C20 C21 C25 C24 176.3(8)
C5 C6 C1 C2 -0.2(9)
N1 C6 C1 C2 178.9(5)
C21 C22 C23 C24 2.8(7)
N3 C22 C23 C24 -175.8(7)
C6 C5 C4 C3 -1.8(9)
C2 C3 C4 C5 2.7(9)
Cl1 C3 C4 C5 -178.6(4)
C17 C16 C15 C14 0.6(11)
Cl2 C16 C15 C14 179.9(6)
C19 C14 C15 C16 -0.4(11)
C4 C3 C2 C1 -2.4(10)
Cl1 C3 C2 C1 178.8(5)
C6 C1 C2 C3 1.1(9)
C21 C25 C24 C23 6.4(7)
C22 C23 C24 C25 -5.6(7)
N1 C9 C10 C11 172.6(7)
C8 C9 C10 C11 -5.4(7)
C8 C12 C11 C10 -10.7(7)
C9 C10 C11 C12 9.9(7)
